data_7151119
loop_
_publ_author_name
'Ahmad, Nadia M.'
'Rodeschini, Vincent'
'Simpkins, Nigel S.'
'Ward, Simon E.'
'Wilson, Claire'

_publ_section_title
;
 Synthetic studies towards garsubellin A: synthesis of model systems
 and potential mimics by regioselective lithiation of
 bicyclo[3.3.1]nonane-2,4,9-trione derivatives from catechinic acid.
;
_journal_issue 12
_journal_name_full 'Organic &amp; biomolecular chemistry'
_journal_page_first 1924
_journal_page_last 1934
_journal_paper_doi 10.1039/b704311b
_journal_volume 5
_journal_year 2007
_chemical_absolute_configuration ad
_chemical_formula_sum 'C29 H46 O7 Si'
_chemical_formula_weight 534.75
_chemical_name_systematic
;
?
;
_space_group_IT_number 4
_symmetry_cell_setting monoclinic
_symmetry_space_group_name_Hall 'P 2yb'
_symmetry_space_group_name_H-M 'P 1 21 1'
_atom_sites_solution_hydrogens geom
_atom_sites_solution_primary direct
_atom_sites_solution_secondary difmap
_audit_creation_method SHELXL-97
_cell_angle_alpha 90.00
_cell_angle_beta 91.2840(10)
_cell_angle_gamma 90.00
_cell_formula_units_Z 2
_cell_length_a 8.2824(6)
_cell_length_b 13.7389(10)
_cell_length_c 12.7110(10)
_cell_measurement_reflns_used 7712
_cell_measurement_temperature 150(2)
_cell_measurement_theta_max 27.5
_cell_measurement_theta_min 2.2
_cell_volume 1446.04(19)
_computing_cell_refinement 'Bruker SAINT version 6.36a (Bruker, 2000)'
_computing_data_collection 'Bruker SMART version 5.625 (Bruker, 2001)'
_computing_data_reduction 'Bruker SAINT; Bruker SHELXTL (Bruker, 2001)'
_computing_publication_material ' PLATON (Spek, 2003)'
_computing_structure_refinement 'SHELXL-97 (Sheldrick, 1997)'
_computing_structure_solution 'SHELXS-97 (Sheldrick, 1990)'
_diffrn_ambient_temperature 150(2)
_diffrn_measured_fraction_theta_full 0.990
_diffrn_measured_fraction_theta_max 0.990
_diffrn_measurement_device_type 'Bruker SMART APEX CCD area detector'
_diffrn_measurement_method \w
_diffrn_radiation_monochromator graphite
_diffrn_radiation_source 'normal-focus sealed tube'
_diffrn_radiation_type MoK\a
_diffrn_radiation_wavelength 0.71073
_diffrn_reflns_av_R_equivalents 0.031
_diffrn_reflns_av_sigmaI/netI 0.0257
_diffrn_reflns_limit_h_max 10
_diffrn_reflns_limit_h_min -10
_diffrn_reflns_limit_k_max 17
_diffrn_reflns_limit_k_min -17
_diffrn_reflns_limit_l_max 16
_diffrn_reflns_limit_l_min -16
_diffrn_reflns_number 12515
_diffrn_reflns_theta_full 27.50
_diffrn_reflns_theta_max 27.53
_diffrn_reflns_theta_min 2.18
_diffrn_standards_decay_% 0
_diffrn_standards_number 0
_exptl_absorpt_coefficient_mu 0.124
_exptl_absorpt_correction_type none
_exptl_crystal_colour colourless
_exptl_crystal_density_diffrn 1.228
_exptl_crystal_density_method 'not measured'
_exptl_crystal_description block
_exptl_crystal_F_000 580
_exptl_crystal_size_max 0.54
_exptl_crystal_size_mid 0.27
_exptl_crystal_size_min 0.25
_refine_diff_density_max 0.340
_refine_diff_density_min -0.155
_refine_diff_density_rms 0.046
_refine_ls_abs_structure_details 'Flack H D (1983), Acta Cryst. A39, 876-881'
_refine_ls_abs_structure_Flack 0.09(9)
_refine_ls_extinction_method none
_refine_ls_goodness_of_fit_ref 1.050
_refine_ls_hydrogen_treatment constr
_refine_ls_matrix_type full
_refine_ls_number_parameters 335
_refine_ls_number_reflns 6307
_refine_ls_number_restraints 1
_refine_ls_restrained_S_all 1.050
_refine_ls_R_factor_all 0.0390
_refine_ls_R_factor_gt 0.0376
_refine_ls_shift/su_max 0.004
_refine_ls_shift/su_mean 0.000
_refine_ls_structure_factor_coef Fsqd
_refine_ls_weighting_details 'calc w=1/[\s^2^(Fo^2^)+(0.0719P)^2^] where P=(Fo^2^+2Fc^2^)/3'
_refine_ls_weighting_scheme calc
_refine_ls_wR_factor_gt 0.0991
_refine_ls_wR_factor_ref 0.1004
_reflns_number_gt 6040
_reflns_number_total 6307
_reflns_threshold_expression >2\s(I)
_cod_data_source_file b704311b.txt
_cod_data_source_block 15
_cod_depositor_comments
;
The following automatic conversions were performed:
'_symmetry_cell_setting' value 'Monoclinic' changed to 'monoclinic'
according to '/home/saulius/struct/CIF-dictionaries/cif_core.dic'
dictionary named 'cif_core.dic' version 2.4.1 from 2010-06-29.

Automatic conversion script
Id: cif_fix_enum 1527 2010-12-29 10:47:43Z saulius 
;
_cod_original_sg_symbol_H-M 'P 21'
_cod_database_code 7151119

loop_
_symmetry_equiv_pos_as_xyz
'x, y, z'
'-x, y+1/2, -z'

loop_
_atom_site_label
_atom_site_type_symbol
_atom_site_fract_x
_atom_site_fract_y
_atom_site_fract_z
_atom_site_U_iso_or_equiv
_atom_site_adp_type
_atom_site_occupancy
_atom_site_symmetry_multiplicity
_atom_site_calc_flag
_atom_site_refinement_flags
_atom_site_disorder_assembly
_atom_site_disorder_group
Si Si 0.85074(5) 0.70459(3) 1.00290(3) 0.02002(10) Uani 1 1 d . . .
O1 O 0.88257(17) 0.37536(10) 0.66858(11) 0.0345(3) Uani 1 1 d . . .
C1 C 0.7976(2) 0.44764(12) 0.65804(13) 0.0231(3) Uani 1 1 d . . .
C2 C 0.83411(19) 0.52447(12) 0.58390(12) 0.0218(3) Uani 1 1 d . . .
H2A H 0.9319 0.5223 0.5463 0.026 Uiso 1 1 calc R . .
O3 O 0.74239(13) 0.66800(8) 0.49386(9) 0.0229(2) Uani 1 1 d . . .
C3 C 0.73070(19) 0.59883(11) 0.56783(12) 0.0189(3) Uani 1 1 d . . .
C4 C 0.58284(18) 0.61377(11) 0.63352(12) 0.0179(3) Uani 1 1 d . . .
H4A H 0.5001 0.6498 0.5903 0.022 Uiso 1 1 calc R . .
C5 C 0.61688(17) 0.67217(11) 0.73685(11) 0.0169(3) Uani 1 1 d . . .
H5A H 0.5109 0.6771 0.7726 0.020 Uiso 1 1 calc R . .
O6 O 0.72043(13) 0.66457(9) 0.91317(8) 0.0229(2) Uani 1 1 d . . .
C6 C 0.73044(18) 0.61781(11) 0.81386(11) 0.0176(3) Uani 1 1 d . . .
H6A H 0.8438 0.6209 0.7886 0.021 Uiso 1 1 calc R . .
C7 C 0.67956(19) 0.51160(12) 0.82754(12) 0.0211(3) Uani 1 1 d . . .
H7A H 0.5814 0.5095 0.8705 0.025 Uiso 1 1 calc R . .
H7B H 0.7663 0.4766 0.8669 0.025 Uiso 1 1 calc R . .
C8 C 0.6448(2) 0.45790(12) 0.72303(12) 0.0206(3) Uani 1 1 d . . .
H8A H 0.6034 0.3913 0.7393 0.025 Uiso 1 1 calc R . .
C9 C 0.51503(19) 0.51256(12) 0.65954(13) 0.0203(3) Uani 1 1 d . . .
C31 C 0.8819(2) 0.66416(15) 0.42781(13) 0.0301(4) Uani 1 1 d . . .
H31A H 0.8774 0.7181 0.3774 0.045 Uiso 1 1 calc R . .
H31B H 0.8826 0.6022 0.3896 0.045 Uiso 1 1 calc R . .
H31C H 0.9804 0.6696 0.4716 0.045 Uiso 1 1 calc R . .
O91 O 0.47762(14) 0.46908(8) 0.56091(9) 0.0250(3) Uani 1 1 d . . .
C91 C 0.4213(3) 0.37056(13) 0.56512(15) 0.0350(4) Uani 1 1 d . . .
H91A H 0.3990 0.3469 0.4935 0.052 Uiso 1 1 calc R . .
H91B H 0.3222 0.3678 0.6057 0.052 Uiso 1 1 calc R . .
H91C H 0.5042 0.3296 0.5990 0.052 Uiso 1 1 calc R . .
O92 O 0.37773(14) 0.51629(9) 0.72298(9) 0.0257(3) Uani 1 1 d . . .
C92 C 0.2385(2) 0.56080(16) 0.67551(16) 0.0340(4) Uani 1 1 d . . .
H92A H 0.1496 0.5598 0.7251 0.051 Uiso 1 1 calc R . .
H92B H 0.2067 0.5249 0.6117 0.051 Uiso 1 1 calc R . .
H92C H 0.2635 0.6283 0.6571 0.051 Uiso 1 1 calc R . .
O4M O 0.81528(15) 1.06051(9) 0.65141(11) 0.0338(3) Uani 1 1 d . . .
C4M C 0.7010(2) 1.13833(13) 0.65346(17) 0.0340(4) Uani 1 1 d . . .
H4MA H 0.7543 1.1994 0.6347 0.051 Uiso 1 1 calc R . .
H4MB H 0.6574 1.1439 0.7243 0.051 Uiso 1 1 calc R . .
H4MC H 0.6127 1.1250 0.6028 0.051 Uiso 1 1 calc R . .
O5M O 1.02106(14) 0.92257(8) 0.63104(10) 0.0267(3) Uani 1 1 d . . .
C5M C 1.1358(2) 0.84939(14) 0.60658(15) 0.0297(4) Uani 1 1 d . . .
H5MA H 1.2369 0.8802 0.5857 0.045 Uiso 1 1 calc R . .
H5MB H 1.0934 0.8092 0.5486 0.045 Uiso 1 1 calc R . .
H5MC H 1.1560 0.8084 0.6686 0.045 Uiso 1 1 calc R . .
C1P C 0.66978(18) 0.77609(11) 0.71613(11) 0.0179(3) Uani 1 1 d . . .
C2P C 0.56313(19) 0.85212(12) 0.72944(13) 0.0224(3) Uani 1 1 d . . .
H2PA H 0.4574 0.8385 0.7529 0.027 Uiso 1 1 calc R . .
C3P C 0.6063(2) 0.94826(13) 0.70942(14) 0.0258(4) Uani 1 1 d . . .
H3PA H 0.5305 0.9992 0.7193 0.031 Uiso 1 1 calc R . .
C4P C 0.7597(2) 0.96954(12) 0.67514(14) 0.0236(3) Uani 1 1 d . . .
C5P C 0.87154(19) 0.89323(12) 0.66307(12) 0.0203(3) Uani 1 1 d . . .
C6P C 0.82671(19) 0.79837(11) 0.68266(12) 0.0188(3) Uani 1 1 d . . .
H6PA H 0.9025 0.7474 0.6735 0.023 Uiso 1 1 calc R . .
C1S C 0.8153(3) 0.83981(14) 1.01210(15) 0.0342(4) Uani 1 1 d . . .
H1SA H 0.8635 0.8692 0.9480 0.041 Uiso 1 1 calc R . .
C2S C 0.6398(3) 0.87039(17) 1.01091(17) 0.0460(5) Uani 1 1 d . . .
H2SA H 0.6329 0.9414 1.0164 0.069 Uiso 1 1 calc R . .
H2SB H 0.5855 0.8405 1.0705 0.069 Uiso 1 1 calc R . .
H2SC H 0.5873 0.8491 0.9450 0.069 Uiso 1 1 calc R . .
C3S C 0.9069(3) 0.88382(19) 1.1069(2) 0.0549(6) Uani 1 1 d . . .
H3SA H 0.8862 0.9540 1.1098 0.082 Uiso 1 1 calc R . .
H3SB H 1.0230 0.8725 1.0998 0.082 Uiso 1 1 calc R . .
H3SC H 0.8702 0.8531 1.1717 0.082 Uiso 1 1 calc R . .
C4S C 1.0651(2) 0.67652(15) 0.96457(14) 0.0328(4) Uani 1 1 d . . .
H4SA H 1.0602 0.6153 0.9221 0.039 Uiso 1 1 calc R . .
C5S C 1.1394(3) 0.7541(2) 0.89414(17) 0.0477(6) Uani 1 1 d . . .
H5SA H 1.2500 0.7352 0.8773 0.072 Uiso 1 1 calc R . .
H5SB H 1.1411 0.8167 0.9310 0.072 Uiso 1 1 calc R . .
H5SC H 1.0747 0.7601 0.8290 0.072 Uiso 1 1 calc R . .
C6S C 1.1835(3) 0.6567(2) 1.05797(18) 0.0501(6) Uani 1 1 d . . .
H6SA H 1.2911 0.6427 1.0312 0.075 Uiso 1 1 calc R . .
H6SB H 1.1454 0.6007 1.0983 0.075 Uiso 1 1 calc R . .
H6SC H 1.1891 0.7141 1.1036 0.075 Uiso 1 1 calc R . .
C7S C 0.8093(2) 0.64037(15) 1.13050(14) 0.0307(4) Uani 1 1 d . . .
H7SA H 0.8989 0.6581 1.1809 0.037 Uiso 1 1 calc R . .
C8S C 0.6518(3) 0.67032(18) 1.18170(16) 0.0427(5) Uani 1 1 d . . .
H8SA H 0.6392 0.6340 1.2473 0.064 Uiso 1 1 calc R . .
H8SB H 0.5607 0.6560 1.1336 0.064 Uiso 1 1 calc R . .
H8SC H 0.6544 0.7402 1.1970 0.064 Uiso 1 1 calc R . .
C9S C 0.8134(3) 0.52955(17) 1.11821(17) 0.0456(5) Uani 1 1 d . . .
H9SA H 0.7921 0.4988 1.1861 0.068 Uiso 1 1 calc R . .
H9SB H 0.9201 0.5095 1.0943 0.068 Uiso 1 1 calc R . .
H9SC H 0.7307 0.5094 1.0663 0.068 Uiso 1 1 calc R . .

loop_
_atom_site_aniso_label
_atom_site_aniso_U_11
_atom_site_aniso_U_22
_atom_site_aniso_U_33
_atom_site_aniso_U_23
_atom_site_aniso_U_13
_atom_site_aniso_U_12
Si 0.0231(2) 0.0203(2) 0.01659(19) -0.00155(17) -0.00066(14) -0.00295(17)
O1 0.0435(8) 0.0235(7) 0.0364(7) 0.0020(5) -0.0033(6) 0.0126(6)
C1 0.0267(8) 0.0213(8) 0.0209(8) -0.0055(6) -0.0058(6) 0.0027(6)
C2 0.0233(8) 0.0215(8) 0.0206(8) -0.0039(6) -0.0009(6) 0.0009(6)
O3 0.0280(6) 0.0207(5) 0.0201(5) 0.0021(4) 0.0038(4) 0.0032(5)
C3 0.0241(7) 0.0169(7) 0.0155(7) -0.0039(5) -0.0011(5) -0.0016(6)
C4 0.0182(7) 0.0152(7) 0.0203(7) 0.0005(5) -0.0027(5) -0.0006(6)
C5 0.0172(7) 0.0152(7) 0.0183(7) 0.0001(5) 0.0004(5) -0.0014(5)
O6 0.0243(6) 0.0270(6) 0.0173(5) -0.0053(4) -0.0009(4) -0.0015(5)
C6 0.0203(7) 0.0173(7) 0.0153(7) -0.0016(5) 0.0000(5) -0.0020(6)
C7 0.0269(8) 0.0180(8) 0.0181(7) 0.0026(6) -0.0043(6) -0.0024(6)
C8 0.0275(8) 0.0136(7) 0.0204(8) 0.0009(6) -0.0038(6) -0.0020(6)
C9 0.0217(7) 0.0176(7) 0.0214(7) -0.0014(6) -0.0038(6) -0.0031(6)
C31 0.0360(9) 0.0304(9) 0.0243(8) 0.0014(7) 0.0105(7) 0.0046(8)
O91 0.0320(6) 0.0188(6) 0.0239(6) -0.0016(5) -0.0075(5) -0.0065(5)
C91 0.0468(11) 0.0208(9) 0.0368(10) -0.0030(7) -0.0109(8) -0.0115(8)
O92 0.0218(6) 0.0270(6) 0.0282(6) 0.0042(5) -0.0010(4) -0.0045(5)
C92 0.0240(9) 0.0391(11) 0.0389(10) 0.0044(8) -0.0013(7) 0.0007(8)
O4M 0.0291(7) 0.0164(6) 0.0563(8) 0.0050(6) 0.0110(6) -0.0003(5)
C4M 0.0363(10) 0.0163(8) 0.0496(11) 0.0050(8) 0.0080(8) 0.0031(7)
O5M 0.0220(6) 0.0191(6) 0.0393(7) 0.0033(5) 0.0087(5) -0.0010(5)
C5M 0.0223(8) 0.0267(9) 0.0405(10) 0.0086(7) 0.0083(7) 0.0029(7)
C1P 0.0195(7) 0.0168(7) 0.0174(7) -0.0015(6) -0.0004(5) -0.0016(6)
C2P 0.0194(7) 0.0205(8) 0.0274(8) -0.0007(6) 0.0038(6) -0.0004(6)
C3P 0.0238(8) 0.0205(8) 0.0333(9) -0.0007(7) 0.0054(7) 0.0041(6)
C4P 0.0264(8) 0.0160(8) 0.0285(8) -0.0004(6) 0.0034(6) -0.0021(6)
C5P 0.0196(7) 0.0212(8) 0.0201(7) 0.0008(6) 0.0011(6) -0.0016(6)
C6P 0.0209(7) 0.0165(7) 0.0189(7) -0.0011(5) 0.0006(6) 0.0022(6)
C1S 0.0497(11) 0.0235(9) 0.0296(9) -0.0054(7) 0.0062(8) -0.0040(8)
C2S 0.0630(15) 0.0388(12) 0.0365(11) -0.0037(9) 0.0060(10) 0.0208(10)
C3S 0.0709(17) 0.0362(12) 0.0575(15) -0.0207(11) 0.0021(12) -0.0191(11)
C4S 0.0263(8) 0.0413(11) 0.0308(9) -0.0042(8) -0.0018(7) -0.0002(7)
C5S 0.0323(10) 0.0745(17) 0.0364(11) 0.0061(11) 0.0051(8) -0.0062(11)
C6S 0.0340(11) 0.0708(16) 0.0449(12) 0.0074(12) -0.0102(9) 0.0024(11)
C7S 0.0354(10) 0.0341(10) 0.0225(8) 0.0039(7) -0.0015(7) -0.0070(7)
C8S 0.0404(11) 0.0546(13) 0.0332(10) 0.0064(9) 0.0067(8) -0.0099(10)
C9S 0.0702(15) 0.0326(11) 0.0337(11) 0.0101(8) -0.0020(10) -0.0055(10)

loop_
_atom_type_symbol
_atom_type_description
_atom_type_scat_dispersion_real
_atom_type_scat_dispersion_imag
_atom_type_scat_source
C C 0.0033 0.0016 'International Tables Vol C Tables 4.2.6.8 and 6.1.1.4'
H H 0.0000 0.0000 'International Tables Vol C Tables 4.2.6.8 and 6.1.1.4'
O O 0.0106 0.0060 'International Tables Vol C Tables 4.2.6.8 and 6.1.1.4'
Si Si 0.0817 0.0704 'International Tables Vol C Tables 4.2.6.8 and 6.1.1.4'

loop_
_geom_angle_atom_site_label_1
_geom_angle_atom_site_label_2
_geom_angle_atom_site_label_3
_geom_angle
_geom_angle_site_symmetry_1
_geom_angle_site_symmetry_3
_geom_angle_publ_flag
O6 Si C7S 108.09(7) . . ?
O6 Si C1S 105.74(8) . . ?
C7S Si C1S 112.11(9) . . ?
O6 Si C4S 110.97(7) . . ?
C7S Si C4S 108.44(9) . . ?
C1S Si C4S 111.43(9) . . ?
O1 C1 C2 122.30(16) . . ?
O1 C1 C8 119.70(16) . . ?
C2 C1 C8 117.99(14) . . ?
C3 C2 C1 120.64(15) . . ?
C3 O3 C31 116.90(13) . . ?
O3 C3 C2 126.04(15) . . ?
O3 C3 C4 111.28(13) . . ?
C2 C3 C4 122.68(14) . . ?
C3 C4 C9 107.47(12) . . ?
C3 C4 C5 113.69(12) . . ?
C9 C4 C5 110.12(12) . . ?
C1P C5 C6 113.13(12) . . ?
C1P C5 C4 112.66(12) . . ?
C6 C5 C4 112.52(12) . . ?
C6 O6 Si 135.72(10) . . ?
O6 C6 C7 107.98(12) . . ?
O6 C6 C5 107.41(12) . . ?
C7 C6 C5 111.71(12) . . ?
C6 C7 C8 113.91(13) . . ?
C9 C8 C1 109.89(13) . . ?
C9 C8 C7 109.61(13) . . ?
C1 C8 C7 111.61(13) . . ?
O92 C9 O91 111.00(12) . . ?
O92 C9 C8 106.43(13) . . ?
O91 C9 C8 113.43(13) . . ?
O92 C9 C4 113.16(13) . . ?
O91 C9 C4 105.34(12) . . ?
C8 C9 C4 107.58(12) . . ?
C9 O91 C91 115.48(13) . . ?
C9 O92 C92 115.35(13) . . ?
C4P O4M C4M 116.94(14) . . ?
C5P O5M C5M 117.95(13) . . ?
C2P C1P C6P 117.98(14) . . ?
C2P C1P C5 120.15(13) . . ?
C6P C1P C5 121.87(14) . . ?
C1P C2P C3P 121.83(15) . . ?
C4P C3P C2P 119.93(15) . . ?
O4M C4P C3P 125.35(15) . . ?
O4M C4P C5P 115.47(14) . . ?
C3P C4P C5P 119.18(15) . . ?
O5M C5P C6P 125.40(14) . . ?
O5M C5P C4P 114.42(14) . . ?
C6P C5P C4P 120.18(15) . . ?
C5P C6P C1P 120.88(14) . . ?
C2S C1S C3S 110.90(18) . . ?
C2S C1S Si 115.10(15) . . ?
C3S C1S Si 111.23(16) . . ?
C5S C4S C6S 108.39(17) . . ?
C5S C4S Si 113.63(15) . . ?
C6S C4S Si 114.88(13) . . ?
C8S C7S C9S 109.43(18) . . ?
C8S C7S Si 114.47(14) . . ?
C9S C7S Si 111.89(14) . . ?

loop_
_geom_bond_atom_site_label_1
_geom_bond_atom_site_label_2
_geom_bond_distance
_geom_bond_site_symmetry_2
_geom_bond_publ_flag
Si O6 1.6470(11) . ?
Si C7S 1.8845(18) . ?
Si C1S 1.885(2) . ?
Si C4S 1.8915(19) . ?
O1 C1 1.223(2) . ?
C1 C2 1.451(2) . ?
C1 C8 1.533(2) . ?
C2 C3 1.346(2) . ?
O3 C3 1.3419(19) . ?
O3 C31 1.4446(19) . ?
C3 C4 1.512(2) . ?
C4 C9 1.538(2) . ?
C4 C5 1.559(2) . ?
C5 C1P 1.518(2) . ?
C5 C6 1.536(2) . ?
O6 C6 1.4205(18) . ?
C6 C7 1.530(2) . ?
C7 C8 1.541(2) . ?
C8 C9 1.527(2) . ?
C9 O92 1.4097(19) . ?
C9 O91 1.4167(19) . ?
O91 C91 1.433(2) . ?
O92 C92 1.427(2) . ?
O4M C4P 1.368(2) . ?
O4M C4M 1.429(2) . ?
O5M C5P 1.3727(19) . ?
O5M C5M 1.422(2) . ?
C1P C2P 1.381(2) . ?
C1P C6P 1.410(2) . ?
C2P C3P 1.393(2) . ?
C3P C4P 1.383(2) . ?
C4P C5P 1.410(2) . ?
C5P C6P 1.379(2) . ?
C1S C2S 1.512(3) . ?
C1S C3S 1.534(3) . ?
C4S C5S 1.530(3) . ?
C4S C6S 1.547(3) . ?
C7S C8S 1.528(3) . ?
C7S C9S 1.531(3) . ?

loop_
_geom_torsion_atom_site_label_1
_geom_torsion_atom_site_label_2
_geom_torsion_atom_site_label_3
_geom_torsion_atom_site_label_4
_geom_torsion
_geom_torsion_site_symmetry_1
_geom_torsion_site_symmetry_2
_geom_torsion_site_symmetry_3
_geom_torsion_site_symmetry_4
_geom_torsion_publ_flag
O1 C1 C2 C3 174.22(15) . . . . ?
C8 C1 C2 C3 -4.5(2) . . . . ?
C31 O3 C3 C2 -2.3(2) . . . . ?
C31 O3 C3 C4 177.88(13) . . . . ?
C1 C2 C3 O3 -172.37(14) . . . . ?
C1 C2 C3 C4 7.4(2) . . . . ?
O3 C3 C4 C9 143.47(13) . . . . ?
C2 C3 C4 C9 -36.34(19) . . . . ?
O3 C3 C4 C5 -94.40(15) . . . . ?
C2 C3 C4 C5 85.79(18) . . . . ?
C3 C4 C5 C1P 64.53(16) . . . . ?
C9 C4 C5 C1P -174.81(12) . . . . ?
C3 C4 C5 C6 -64.81(16) . . . . ?
C9 C4 C5 C6 55.84(16) . . . . ?
C7S Si O6 C6 -121.43(16) . . . . ?
C1S Si O6 C6 118.33(16) . . . . ?
C4S Si O6 C6 -2.64(18) . . . . ?
Si O6 C6 C7 107.22(15) . . . . ?
Si O6 C6 C5 -132.15(13) . . . . ?
C1P C5 C6 O6 65.35(15) . . . . ?
C4 C5 C6 O6 -165.55(12) . . . . ?
C1P C5 C6 C7 -176.41(12) . . . . ?
C4 C5 C6 C7 -47.32(16) . . . . ?
O6 C6 C7 C8 166.09(13) . . . . ?
C5 C6 C7 C8 48.19(18) . . . . ?
O1 C1 C8 C9 -147.03(16) . . . . ?
C2 C1 C8 C9 31.73(19) . . . . ?
O1 C1 C8 C7 91.15(18) . . . . ?
C2 C1 C8 C7 -90.08(17) . . . . ?
C6 C7 C8 C9 -56.71(18) . . . . ?
C6 C7 C8 C1 65.27(17) . . . . ?
C1 C8 C9 O92 178.22(12) . . . . ?
C7 C8 C9 O92 -58.79(16) . . . . ?
C1 C8 C9 O91 55.87(17) . . . . ?
C7 C8 C9 O91 178.87(12) . . . . ?
C1 C8 C9 C4 -60.22(16) . . . . ?
C7 C8 C9 C4 62.78(16) . . . . ?
C3 C4 C9 O92 178.69(12) . . . . ?
C5 C4 C9 O92 54.37(16) . . . . ?
C3 C4 C9 O91 -59.87(15) . . . . ?
C5 C4 C9 O91 175.80(12) . . . . ?
C3 C4 C9 C8 61.42(15) . . . . ?
C5 C4 C9 C8 -62.90(16) . . . . ?
O92 C9 O91 C91 -61.01(18) . . . . ?
C8 C9 O91 C91 58.8(2) . . . . ?
C4 C9 O91 C91 176.17(14) . . . . ?
O91 C9 O92 C92 -53.18(18) . . . . ?
C8 C9 O92 C92 -177.06(14) . . . . ?
C4 C9 O92 C92 65.00(18) . . . . ?
C6 C5 C1P C2P -126.83(15) . . . . ?
C4 C5 C1P C2P 104.14(16) . . . . ?
C6 C5 C1P C6P 53.46(18) . . . . ?
C4 C5 C1P C6P -75.57(17) . . . . ?
C6P C1P C2P C3P 0.9(2) . . . . ?
C5 C1P C2P C3P -178.84(15) . . . . ?
C1P C2P C3P C4P 0.0(3) . . . . ?
C4M O4M C4P C3P -5.8(3) . . . . ?
C4M O4M C4P C5P 174.44(16) . . . . ?
C2P C3P C4P O4M 178.94(16) . . . . ?
C2P C3P C4P C5P -1.3(3) . . . . ?
C5M O5M C5P C6P 6.1(2) . . . . ?
C5M O5M C5P C4P -173.68(15) . . . . ?
O4M C4P C5P O5M 1.2(2) . . . . ?
C3P C4P C5P O5M -178.58(15) . . . . ?
O4M C4P C5P C6P -178.56(15) . . . . ?
C3P C4P C5P C6P 1.7(2) . . . . ?
O5M C5P C6P C1P 179.52(14) . . . . ?
C4P C5P C6P C1P -0.8(2) . . . . ?
C2P C1P C6P C5P -0.5(2) . . . . ?
C5 C1P C6P C5P 179.20(14) . . . . ?
O6 Si C1S C2S 42.38(16) . . . . ?
C7S Si C1S C2S -75.19(16) . . . . ?
C4S Si C1S C2S 163.05(14) . . . . ?
O6 Si C1S C3S 169.58(15) . . . . ?
C7S Si C1S C3S 52.01(18) . . . . ?
C4S Si C1S C3S -69.75(17) . . . . ?
O6 Si C4S C5S 86.64(15) . . . . ?
C7S Si C4S C5S -154.78(15) . . . . ?
C1S Si C4S C5S -30.92(17) . . . . ?
O6 Si C4S C6S -147.74(16) . . . . ?
C7S Si C4S C6S -29.16(19) . . . . ?
C1S Si C4S C6S 94.71(18) . . . . ?
O6 Si C7S C8S -69.96(15) . . . . ?
C1S Si C7S C8S 46.20(17) . . . . ?
C4S Si C7S C8S 169.65(14) . . . . ?
O6 Si C7S C9S 55.26(16) . . . . ?
C1S Si C7S C9S 171.42(15) . . . . ?
C4S Si C7S C9S -65.13(17) . . . . ?

loop_
_cod_related_entry_id
_cod_related_entry_database
_cod_related_entry_code
1 ChemSpider 21188755
